data_7005666
loop_
_publ_author_name
'Bernhardt, Paul V.'
'Chin, Piao'
'Sharpe, Philip C.'
'Richardson, Des R.'

_publ_section_title
;
 Hydrazone chelators for the treatment of iron overload disorders: iron
 coordination chemistry and biological activity.
;
_journal_issue 30
_journal_name_full 'Dalton transactions (Cambridge, England : 2003)'
_journal_page_first 3232
_journal_page_last 3244
_journal_paper_doi 10.1039/b704102k
_journal_year 2007
_chemical_compound_source 'synthesis as described'
_chemical_formula_moiety 'C13 H11 Br1 N3 O, Cl O4, 2(H2 O))'
_chemical_formula_sum 'C13 H15 Br Cl N3 O7'
_chemical_formula_weight 440.64
_chemical_name_systematic
;
?
;
_space_group_IT_number 14
_symmetry_cell_setting monoclinic
_symmetry_Int_Tables_number 14
_symmetry_space_group_name_Hall '-P 2ybc'
_symmetry_space_group_name_H-M 'P 1 21/c 1'
_atom_sites_solution_hydrogens geom
_atom_sites_solution_primary direct
_atom_sites_solution_secondary difmap
_audit_conform_dict_location ftp://ftp.iucr.org/pub/cif_core.dic
_audit_conform_dict_name cif_core.dic
_audit_conform_dict_version 2.3
_audit_creation_date 2007-03-16T15:16:25-00:00
_audit_creation_method 'WinGX routine CIF_UPDATE'
_cell_angle_alpha 90
_cell_angle_beta 90.079(5)
_cell_angle_gamma 90
_cell_formula_units_Z 4
_cell_length_a 6.839(5)
_cell_length_b 16.527(5)
_cell_length_c 15.507(5)
_cell_measurement_reflns_used 25
_cell_measurement_temperature 293(2)
_cell_measurement_theta_max 14.234
_cell_measurement_theta_min 10.135
_cell_measurement_wavelength 0.71073
_cell_volume 1752.7(15)
_computing_cell_refinement 'CAD4 Express (Enraf Nonius, 1994)'
_computing_data_collection 'CAD4 Express (Enraf Nonius, 1994)'
_computing_data_reduction 'XCAD4 (Harms & Wocadlo, 1995)'
_computing_molecular_graphics 'Ortep-3 for Windows (Farrugia, 1997)'
_computing_publication_material 'WinGX publication routines (Farrugia, 1999)'
_computing_structure_refinement 'SHELXL-97 (Sheldrick, 1997)'
_computing_structure_solution 'SHELXS-97 (Sheldrick, 1997)'
_diffrn_ambient_temperature 293(2)
_diffrn_detector 'scintillation LiI'
_diffrn_detector_dtime 1.195
_diffrn_measured_fraction_theta_full 0.999
_diffrn_measured_fraction_theta_max 0.999
_diffrn_measurement_device '\k-geometry diffractometer'
_diffrn_measurement_device_type 'Enraf Nonius TurboCAD4'
_diffrn_measurement_method 'non-profiled omega/2theta scans'
_diffrn_orient_matrix_type
;
x-axis points to radiation source
the matrix is specified in reciprocal space
;
_diffrn_orient_matrix_UB_11 0.108239
_diffrn_orient_matrix_UB_12 -0.017424
_diffrn_orient_matrix_UB_13 0.039227
_diffrn_orient_matrix_UB_21 -0.00943
_diffrn_orient_matrix_UB_22 -0.056252
_diffrn_orient_matrix_UB_23 -0.023385
_diffrn_orient_matrix_UB_31 0.097873
_diffrn_orient_matrix_UB_32 0.013887
_diffrn_orient_matrix_UB_33 -0.045533
_diffrn_radiation_monochromator graphite
_diffrn_radiation_probe x-ray
_diffrn_radiation_type MoK\a
_diffrn_radiation_wavelength 0.71073
_diffrn_reflns_av_R_equivalents 0.0264
_diffrn_reflns_av_unetI/netI 0.0325
_diffrn_reflns_limit_h_max 8
_diffrn_reflns_limit_h_min 0
_diffrn_reflns_limit_k_max 19
_diffrn_reflns_limit_k_min 0
_diffrn_reflns_limit_l_max 18
_diffrn_reflns_limit_l_min -18
_diffrn_reflns_number 3356
_diffrn_reflns_theta_full 24.97
_diffrn_reflns_theta_max 24.97
_diffrn_reflns_theta_min 1.8
_diffrn_source 'Enraf Nonius FR590'
_diffrn_standards_decay_% -3
_diffrn_standards_interval_time 120
_diffrn_standards_number 3
_exptl_absorpt_coefficient_mu 2.538
_exptl_absorpt_correction_T_max 0.8843
_exptl_absorpt_correction_T_min 0.7669
_exptl_absorpt_correction_type psi-scan
_exptl_absorpt_process_details
;
North A.C.T., Phillips D.C. & Mathews F.S. (1968) Acta. Cryst. A24, 351
Number of psi-scan sets used was 5
Theta correction was applied.
Averaged transmission function was used.
No Fourier smoothing was applied.
;
_exptl_crystal_colour Colourless
_exptl_crystal_density_diffrn 1.67
_exptl_crystal_density_method 'not measured'
_exptl_crystal_description prism
_exptl_crystal_F_000 888
_exptl_crystal_size_max 0.5
_exptl_crystal_size_mid 0.5
_exptl_crystal_size_min 0.5
_refine_diff_density_max 0.48
_refine_diff_density_min -0.404
_refine_diff_density_rms 0.082
_refine_ls_extinction_method none
_refine_ls_goodness_of_fit_ref 1.018
_refine_ls_hydrogen_treatment constr
_refine_ls_matrix_type full
_refine_ls_number_parameters 226
_refine_ls_number_reflns 3082
_refine_ls_number_restraints 0
_refine_ls_restrained_S_all 1.018
_refine_ls_R_factor_all 0.08
_refine_ls_R_factor_gt 0.0405
_refine_ls_shift/su_max 0.001
_refine_ls_shift/su_mean 0
_refine_ls_structure_factor_coef Fsqd
_refine_ls_weighting_details 'calc w=1/[\s^2^(Fo^2^)+(0.0574P)^2^+1.2660P] where P=(Fo^2^+2Fc^2^)/3'
_refine_ls_weighting_scheme calc
_refine_ls_wR_factor_gt 0.1
_refine_ls_wR_factor_ref 0.1157
_reflns_number_gt 1991
_reflns_number_total 3082
_reflns_threshold_expression >2sigma(I)
_cod_data_source_file b704102k.txt
_cod_data_source_block 2049ac43
_cod_original_sg_symbol_H-M 'P 21/c'
_cod_database_code 7005666

loop_
_symmetry_equiv_pos_as_xyz
'x, y, z'
'-x, y+1/2, -z+1/2'
'-x, -y, -z'
'x, -y-1/2, z-1/2'

loop_
_atom_site_label
_atom_site_type_symbol
_atom_site_fract_x
_atom_site_fract_y
_atom_site_fract_z
_atom_site_U_iso_or_equiv
_atom_site_adp_type
_atom_site_occupancy
_atom_site_symmetry_multiplicity
_atom_site_calc_flag
_atom_site_refinement_flags
_atom_site_disorder_assembly
_atom_site_disorder_group
C1 C -0.6626(7) 0.0635(3) 1.1506(3) 0.0770(14) Uani 1 1 d . . .
H1 H -0.6498 0.0075 1.15 0.092 Uiso 1 1 calc R . .
C2 C -0.8230(7) 0.0987(4) 1.1878(3) 0.0864(17) Uani 1 1 d . . .
H2 H -0.9201 0.0668 1.2124 0.104 Uiso 1 1 calc R . .
C3 C -0.8387(7) 0.1804(4) 1.1885(3) 0.0794(15) Uani 1 1 d . . .
H3 H -0.9467 0.205 1.2138 0.095 Uiso 1 1 calc R . .
C4 C -0.6957(6) 0.2265(3) 1.1520(3) 0.0628(12) Uani 1 1 d . . .
H4 H -0.7061 0.2826 1.1529 0.075 Uiso 1 1 calc R . .
C5 C -0.5367(6) 0.1908(2) 1.1140(2) 0.0488(10) Uani 1 1 d . . .
C6 C -0.3807(6) 0.2371(3) 1.0737(2) 0.0507(10) Uani 1 1 d . . .
H6 H -0.3841 0.2933 1.0725 0.061 Uiso 1 1 calc R . .
C7 C 0.0522(6) 0.1986(2) 0.9650(2) 0.0486(9) Uani 1 1 d . . .
C8 C 0.2168(5) 0.2449(2) 0.9250(2) 0.0475(9) Uani 1 1 d . . .
C9 C 0.3567(6) 0.2003(2) 0.8807(2) 0.0496(10) Uani 1 1 d . . .
H9 H 0.3415 0.1447 0.8741 0.06 Uiso 1 1 calc R . .
C10 C 0.5176(6) 0.2386(3) 0.8468(2) 0.0521(10) Uani 1 1 d . . .
C11 C 0.5412(6) 0.3214(3) 0.8549(3) 0.0624(11) Uani 1 1 d . . .
H11 H 0.65 0.3469 0.8313 0.075 Uiso 1 1 calc R . .
C12 C 0.4020(6) 0.3656(3) 0.8980(3) 0.0663(12) Uani 1 1 d . . .
H12 H 0.4164 0.4213 0.9036 0.08 Uiso 1 1 calc R . .
C13 C 0.2405(6) 0.3275(3) 0.9331(3) 0.0605(11) Uani 1 1 d . . .
H13 H 0.1472 0.3577 0.9624 0.073 Uiso 1 1 calc R . .
N1 N -0.5251(5) 0.1098(2) 1.1152(2) 0.0571(9) Uani 1 1 d . . .
H1A H -0.425 0.0869 1.0923 0.068 Uiso 1 1 calc R . .
N2 N -0.2403(5) 0.19844(19) 1.0404(2) 0.0489(8) Uani 1 1 d . . .
N3 N -0.0940(4) 0.2414(2) 1.0015(2) 0.0493(8) Uani 1 1 d . . .
H3A H -0.0951 0.2935 1.0004 0.059 Uiso 1 1 calc R . .
O1 O 0.0521(4) 0.12431(17) 0.96593(19) 0.0633(8) Uani 1 1 d . . .
O2 O 0.0916(7) 0.3969(3) 1.2027(3) 0.1348(18) Uani 1 1 d . . .
O3 O 0.3413(8) 0.4429(3) 1.1214(4) 0.160(2) Uani 1 1 d . . .
O4 O 0.0771(9) 0.5210(3) 1.1439(3) 0.154(2) Uani 1 1 d . . .
O5 O 0.2798(8) 0.4991(4) 1.2537(3) 0.157(2) Uani 1 1 d . . .
O6 O -0.2532(5) 0.02399(19) 1.0300(2) 0.0868(11) Uani 1 1 d . . .
H61 H -0.1595 0.0544 1.0137 0.13 Uiso 1 1 d R . .
H62 H -0.2022 -0.0167 1.054 0.13 Uiso 1 1 d R . .
O7 O -0.1809(5) 0.40850(19) 1.0266(2) 0.0800(9) Uani 1 1 d . . .
H71 H -0.1454 0.4301 1.0726 0.12 Uiso 1 1 d R . .
H72 H -0.1783 0.4353 0.9803 0.12 Uiso 1 1 d R . .
Cl1 Cl 0.20073(18) 0.46403(7) 1.18157(8) 0.0676(3) Uani 1 1 d . . .
Br1 Br 0.71160(6) 0.17798(3) 0.78876(3) 0.0674(2) Uani 1 1 d . . .

loop_
_atom_site_aniso_label
_atom_site_aniso_U_11
_atom_site_aniso_U_22
_atom_site_aniso_U_33
_atom_site_aniso_U_23
_atom_site_aniso_U_13
_atom_site_aniso_U_12
C1 0.073(3) 0.075(3) 0.083(3) 0.017(3) 0.011(3) -0.010(3)
C2 0.062(3) 0.125(5) 0.072(3) 0.017(3) 0.018(3) -0.017(3)
C3 0.055(3) 0.122(5) 0.061(3) -0.010(3) 0.016(2) 0.009(3)
C4 0.058(3) 0.078(3) 0.052(2) -0.006(2) 0.002(2) 0.017(2)
C5 0.048(2) 0.060(3) 0.039(2) 0.0009(18) -0.0019(16) 0.007(2)
C6 0.054(2) 0.050(2) 0.048(2) 0.0017(19) 0.0003(19) 0.005(2)
C7 0.045(2) 0.052(3) 0.049(2) 0.0034(18) 0.0001(18) 0.0025(19)
C8 0.044(2) 0.053(2) 0.045(2) 0.0059(18) -0.0010(17) -0.0016(19)
C9 0.049(2) 0.054(2) 0.046(2) 0.0020(18) -0.0014(18) -0.0003(19)
C10 0.046(2) 0.063(3) 0.048(2) 0.001(2) -0.0013(18) -0.002(2)
C11 0.054(2) 0.068(3) 0.066(3) 0.008(2) 0.005(2) -0.012(2)
C12 0.063(3) 0.051(3) 0.086(3) -0.004(2) 0.011(2) -0.010(2)
C13 0.058(3) 0.054(3) 0.069(3) -0.003(2) 0.007(2) 0.000(2)
N1 0.0494(19) 0.062(2) 0.060(2) 0.0067(18) 0.0114(16) 0.0054(18)
N2 0.0459(18) 0.051(2) 0.0500(18) 0.0035(15) 0.0045(15) 0.0007(16)
N3 0.0478(18) 0.0451(18) 0.0552(19) 0.0036(15) 0.0055(15) -0.0013(16)
O1 0.0639(18) 0.0446(17) 0.081(2) 0.0057(15) 0.0210(15) 0.0045(15)
O2 0.130(4) 0.093(3) 0.182(5) 0.015(3) 0.058(3) -0.037(3)
O3 0.157(4) 0.147(4) 0.176(5) -0.048(4) 0.105(4) -0.047(4)
O4 0.208(5) 0.128(4) 0.126(4) 0.024(3) -0.029(4) 0.071(4)
O5 0.163(5) 0.190(5) 0.118(4) -0.052(4) -0.037(3) -0.021(4)
O6 0.075(2) 0.0552(19) 0.130(3) 0.0042(19) 0.038(2) 0.0087(17)
O7 0.086(2) 0.065(2) 0.088(2) -0.0028(18) -0.0010(18) 0.0014(19)
Cl1 0.0776(7) 0.0535(6) 0.0716(7) 0.0006(6) 0.0072(6) -0.0001(6)
Br1 0.0581(3) 0.0789(4) 0.0653(3) 0.0012(2) 0.0157(2) 0.0022(3)

loop_
_atom_type_symbol
_atom_type_description
_atom_type_scat_dispersion_real
_atom_type_scat_dispersion_imag
_atom_type_scat_source
C C 0.0033 0.0016 'International Tables Vol C Tables 4.2.6.8 and 6.1.1.4'
H H 0 0 'International Tables Vol C Tables 4.2.6.8 and 6.1.1.4'
N N 0.0061 0.0033 'International Tables Vol C Tables 4.2.6.8 and 6.1.1.4'
O O 0.0106 0.006 'International Tables Vol C Tables 4.2.6.8 and 6.1.1.4'
Cl Cl 0.1484 0.1585 'International Tables Vol C Tables 4.2.6.8 and 6.1.1.4'
Br Br -0.2901 2.4595 'International Tables Vol C Tables 4.2.6.8 and 6.1.1.4'

loop_
_geom_angle_atom_site_label_1
_geom_angle_atom_site_label_2
_geom_angle_atom_site_label_3
_geom_angle
_geom_angle_site_symmetry_1
_geom_angle_site_symmetry_3
_geom_angle_publ_flag
N1 C1 C2 119.8(5) . . ?
C3 C2 C1 119.3(5) . . ?
C2 C3 C4 119.8(5) . . ?
C3 C4 C5 120.5(5) . . ?
N1 C5 C4 118.0(4) . . ?
N1 C5 C6 119.2(3) . . ?
C4 C5 C6 122.7(4) . . ?
N2 C6 C5 117.9(4) . . ?
O1 C7 N3 121.3(4) . . ?
O1 C7 C8 121.1(4) . . ?
N3 C7 C8 117.6(4) . . ?
C13 C8 C9 119.2(4) . . ?
C13 C8 C7 123.8(4) . . ?
C9 C8 C7 116.9(4) . . ?
C10 C9 C8 119.8(4) . . ?
C9 C10 C11 120.9(4) . . ?
C9 C10 Br1 120.0(3) . . ?
C11 C10 Br1 119.0(3) . . ?
C12 C11 C10 119.2(4) . . ?
C11 C12 C13 120.3(4) . . ?
C8 C13 C12 120.5(4) . . ?
C1 N1 C5 122.6(4) . . ?
C6 N2 N3 118.3(3) . . ?
C7 N3 N2 117.0(3) . . ?
O5 Cl1 O2 111.1(4) . . ?
O5 Cl1 O3 112.5(4) . . ?
O2 Cl1 O3 109.6(3) . . ?
O5 Cl1 O4 107.2(4) . . ?
O2 Cl1 O4 108.4(4) . . ?
O3 Cl1 O4 108.0(4) . . ?

loop_
_geom_bond_atom_site_label_1
_geom_bond_atom_site_label_2
_geom_bond_distance
_geom_bond_site_symmetry_2
_geom_bond_publ_flag
C1 N1 1.331(6) . ?
C1 C2 1.370(7) . ?
C2 C3 1.355(8) . ?
C3 C4 1.363(7) . ?
C4 C5 1.372(6) . ?
C5 N1 1.342(5) . ?
C5 C6 1.454(5) . ?
C6 N2 1.264(5) . ?
C7 O1 1.228(5) . ?
C7 N3 1.350(5) . ?
C7 C8 1.497(5) . ?
C8 C13 1.380(6) . ?
C8 C9 1.390(5) . ?
C9 C10 1.375(5) . ?
C10 C11 1.384(6) . ?
C10 Br1 1.891(4) . ?
C11 C12 1.374(6) . ?
C12 C13 1.384(6) . ?
N2 N3 1.368(4) . ?
O2 Cl1 1.377(4) . ?
O3 Cl1 1.386(5) . ?
O4 Cl1 1.393(5) . ?
O5 Cl1 1.370(5) . ?

loop_
_cod_related_entry_id
_cod_related_entry_database
_cod_related_entry_code
1 ChemSpider 30652689
